data_4347368
loop_
_publ_author_name
'Stanton, 3rd, Charles J'
'Machan, Charles W.'
'Vandezande, Jonathon E.'
'Jin, Tong'
'Majetich, George F.'
'Schaefer, 3rd, Henry F'
'Kubiak, Clifford P.'
'Li, Gonghu'
'Agarwal, Jay'

_publ_section_title
;
 Re(I) NHC Complexes for Electrocatalytic Conversion of CO2.
;
_journal_issue 6
_journal_name_full 'Inorganic chemistry'
_journal_page_first 3136
_journal_page_last 3144
_journal_paper_doi 10.1021/acs.inorgchem.6b00079
_journal_volume 55
_journal_year 2016
_chemical_formula_sum 'C17 H13 Cl3 N3 O3 Re'
_chemical_formula_weight 599.85
_space_group_crystal_system triclinic
_space_group_IT_number 2
_space_group_name_Hall '-P 1'
_space_group_name_H-M_alt 'P -1'
_atom_sites_solution_hydrogens geom
_audit_creation_method SHELXL-2013
_cell_angle_alpha 87.2010(4)
_cell_angle_beta 69.5300(4)
_cell_angle_gamma 69.0060(4)
_cell_formula_units_Z 2
_cell_length_a 9.4747(3)
_cell_length_b 9.9428(3)
_cell_length_c 11.4356(4)
_cell_measurement_reflns_used 9864
_cell_measurement_temperature 100(2)
_cell_measurement_theta_max 32.85
_cell_measurement_theta_min 2.46
_cell_volume 938.66(5)
_computing_cell_refinement 'Bruker SAINT'
_computing_data_collection 'Bruker APEX2'
_computing_data_reduction 'Bruker SAINT'
_computing_molecular_graphics 'Bruker SHELXTL'
_computing_publication_material 'Bruker SHELXTL'
_computing_structure_refinement 'SHELXL-2013 (Sheldrick, 2013)'
_computing_structure_solution 'SHELXS-97 (Sheldrick 2008)'
_diffrn_ambient_temperature 100(2)
_diffrn_measured_fraction_theta_full 1.000
_diffrn_measured_fraction_theta_max 0.999
_diffrn_measurement_device_type 'Bruker APEX-II CCD'
_diffrn_measurement_method 'OMEGA SCAN'
_diffrn_radiation_type MoK\a
_diffrn_radiation_wavelength 0.71073
_diffrn_reflns_av_R_equivalents 0.0164
_diffrn_reflns_av_unetI/netI 0.0169
_diffrn_reflns_Laue_measured_fraction_full 1.000
_diffrn_reflns_Laue_measured_fraction_max 0.999
_diffrn_reflns_limit_h_max 12
_diffrn_reflns_limit_h_min -12
_diffrn_reflns_limit_k_max 13
_diffrn_reflns_limit_k_min -13
_diffrn_reflns_limit_l_max 15
_diffrn_reflns_limit_l_min -15
_diffrn_reflns_number 12660
_diffrn_reflns_point_group_measured_fraction_full 1.000
_diffrn_reflns_point_group_measured_fraction_max 0.999
_diffrn_reflns_theta_full 25.242
_diffrn_reflns_theta_max 27.877
_diffrn_reflns_theta_min 1.908
_exptl_absorpt_coefficient_mu 6.923
_exptl_absorpt_correction_T_max 0.7465
_exptl_absorpt_correction_T_min 0.4028
_exptl_absorpt_correction_type multi-scan
_exptl_absorpt_process_details 'BRUKER SADABS'
_exptl_crystal_colour yellow
_exptl_crystal_density_diffrn 2.122
_exptl_crystal_description plate
_exptl_crystal_F_000 572
_exptl_crystal_size_max 0.370
_exptl_crystal_size_mid 0.220
_exptl_crystal_size_min 0.060
_refine_diff_density_max 0.721
_refine_diff_density_min -0.572
_refine_diff_density_rms 0.075
_refine_ls_extinction_method none
_refine_ls_goodness_of_fit_ref 1.096
_refine_ls_hydrogen_treatment constr
_refine_ls_matrix_type full
_refine_ls_number_parameters 245
_refine_ls_number_reflns 4473
_refine_ls_number_restraints 0
_refine_ls_restrained_S_all 1.096
_refine_ls_R_factor_all 0.0128
_refine_ls_R_factor_gt 0.0125
_refine_ls_shift/su_max 0.002
_refine_ls_shift/su_mean 0.000
_refine_ls_structure_factor_coef Fsqd
_refine_ls_weighting_details 'w=1/[\s^2^(Fo^2^)+(0.0089P)^2^+0.8356P] where P=(Fo^2^+2Fc^2^)/3'
_refine_ls_weighting_scheme calc
_refine_ls_wR_factor_gt 0.0296
_refine_ls_wR_factor_ref 0.0297
_reflns_Friedel_coverage 0.000
_reflns_number_gt 4425
_reflns_number_total 4473
_reflns_threshold_expression 'I > 2\s(I)'
_cod_data_source_file ic6b00079_si_001.cif
_cod_data_source_block j5_a
_cod_database_code 4347368
_shelx_space_group_comment
;
The symmetry employed for this shelxl refinement is uniquely defined
by the following loop, which should always be used as a source of
symmetry information in preference to the above space-group names.
They are only intended as comments.
;
_shelx_estimated_absorpt_t_min 0.184
_shelx_estimated_absorpt_t_max 0.681
_shelxl_version_number 2013-4

loop_
_space_group_symop_operation_xyz
'x, y, z'
'-x, -y, -z'

loop_
_atom_site_label
_atom_site_type_symbol
_atom_site_fract_x
_atom_site_fract_y
_atom_site_fract_z
_atom_site_U_iso_or_equiv
_atom_site_adp_type
_atom_site_occupancy
_atom_site_site_symmetry_order
_atom_site_calc_flag
_atom_site_refinement_flags_posn
_atom_site_refinement_flags_adp
Re1 Re 0.15608(2) 0.70642(2) 0.76129(2) 0.00933(3) Uani 1 1 d . .
Cl1 Cl -0.13031(6) 0.87623(5) 0.82402(4) 0.01773(9) Uani 1 1 d . .
N1 N 0.26826(19) 0.98324(17) 0.73092(14) 0.0125(3) Uani 1 1 d . .
N2 N 0.21943(18) 0.92054(16) 0.57398(14) 0.0105(3) Uani 1 1 d . .
N3 N 0.15094(18) 0.72024(16) 0.57080(14) 0.0106(3) Uani 1 1 d . .
C1 C 0.2218(2) 0.88645(19) 0.69193(17) 0.0115(3) Uani 1 1 d . .
C2 C 0.2981(2) 1.07852(19) 0.63964(17) 0.0120(3) Uani 1 1 d . .
C3 C 0.3522(2) 1.1911(2) 0.64021(18) 0.0152(4) Uani 1 1 d . .
H3A H 0.3737 1.2154 0.7099 0.018 Uiso 1 1 calc R U
C4 C 0.3732(2) 1.2664(2) 0.53369(19) 0.0160(4) Uani 1 1 d . .
H4A H 0.4102 1.3442 0.5300 0.019 Uiso 1 1 calc R U
C5 C 0.3408(2) 1.2297(2) 0.43199(19) 0.0166(4) Uani 1 1 d . .
H5A H 0.3557 1.2838 0.3609 0.020 Uiso 1 1 calc R U
C6 C 0.2874(2) 1.1162(2) 0.43156(18) 0.0140(4) Uani 1 1 d . .
H6A H 0.2658 1.0919 0.3619 0.017 Uiso 1 1 calc R U
C7 C 0.2671(2) 1.03999(19) 0.53814(17) 0.0112(3) Uani 1 1 d . .
C8 C 0.1795(2) 0.83224(19) 0.50806(17) 0.0111(3) Uani 1 1 d . .
C9 C 0.1162(2) 0.6277(2) 0.51291(18) 0.0134(3) Uani 1 1 d . .
H9A H 0.0968 0.5481 0.5556 0.016 Uiso 1 1 calc R U
C10 C 0.1075(2) 0.6430(2) 0.39490(18) 0.0157(4) Uani 1 1 d . .
H10A H 0.0839 0.5750 0.3569 0.019 Uiso 1 1 calc R U
C11 C 0.3794(3) 0.5702(2) 0.70430(18) 0.0146(4) Uani 1 1 d . .
O1 O 0.50344(19) 0.48978(17) 0.67241(15) 0.0240(3) Uani 1 1 d . .
C12 C 0.0811(2) 0.5442(2) 0.80628(18) 0.0148(4) Uani 1 1 d . .
O2 O 0.03889(19) 0.44901(16) 0.83424(15) 0.0252(3) Uani 1 1 d . .
C13 C 0.1518(2) 0.7238(2) 0.92952(18) 0.0151(4) Uani 1 1 d . .
O3 O 0.1460(2) 0.73736(17) 1.03061(14) 0.0241(3) Uani 1 1 d . .
C14 C 0.1342(2) 0.7602(2) 0.33278(18) 0.0162(4) Uani 1 1 d . .
H14A H 0.1277 0.7742 0.2518 0.019 Uiso 1 1 calc R U
C15 C 0.1704(2) 0.8565(2) 0.39034(18) 0.0150(4) Uani 1 1 d . .
H15A H 0.1886 0.9376 0.3497 0.018 Uiso 1 1 calc R U
C16 C 0.2905(3) 0.9889(2) 0.85073(19) 0.0231(4) Uani 1 1 d . .
H16A H 0.2067 1.0755 0.9033 0.035 Uiso 1 1 calc R U
H16B H 0.3974 0.9924 0.8357 0.035 Uiso 1 1 calc R U
H16C H 0.2821 0.9026 0.8933 0.035 Uiso 1 1 calc R U
C17 C 0.6400(3) 0.6579(2) 1.0024(2) 0.0246(4) Uani 1 1 d . .
H17A H 0.7373 0.6844 0.9702 0.030 Uiso 1 1 calc R U
H17B H 0.6580 0.5824 1.0610 0.030 Uiso 1 1 calc R U
Cl2 Cl 0.61244(7) 0.58828(6) 0.87587(5) 0.02542(11) Uani 1 1 d . .
Cl3 Cl 0.47017(6) 0.81151(6) 1.08344(5) 0.02652(11) Uani 1 1 d . .

loop_
_atom_site_aniso_label
_atom_site_aniso_U_11
_atom_site_aniso_U_22
_atom_site_aniso_U_33
_atom_site_aniso_U_23
_atom_site_aniso_U_13
_atom_site_aniso_U_12
Re1 0.01158(4) 0.01038(4) 0.00778(4) 0.00314(2) -0.00448(3) -0.00530(3)
Cl1 0.0173(2) 0.0196(2) 0.0134(2) 0.00286(17) -0.00528(17) -0.00377(17)
N1 0.0180(8) 0.0145(7) 0.0084(7) 0.0029(6) -0.0061(6) -0.0087(6)
N2 0.0136(7) 0.0118(7) 0.0086(7) 0.0034(6) -0.0051(6) -0.0068(6)
N3 0.0112(7) 0.0118(7) 0.0093(7) 0.0014(6) -0.0040(6) -0.0044(6)
C1 0.0109(8) 0.0117(8) 0.0108(8) 0.0014(6) -0.0034(7) -0.0034(7)
C2 0.0122(8) 0.0112(8) 0.0114(8) 0.0013(6) -0.0031(7) -0.0039(7)
C3 0.0172(9) 0.0124(8) 0.0161(9) -0.0009(7) -0.0058(7) -0.0053(7)
C4 0.0163(9) 0.0106(8) 0.0203(10) 0.0020(7) -0.0046(8) -0.0057(7)
C5 0.0189(9) 0.0140(9) 0.0159(9) 0.0060(7) -0.0056(8) -0.0059(7)
C6 0.0160(9) 0.0132(8) 0.0120(8) 0.0034(7) -0.0053(7) -0.0041(7)
C7 0.0103(8) 0.0094(8) 0.0124(8) 0.0013(6) -0.0026(7) -0.0033(6)
C8 0.0100(8) 0.0116(8) 0.0104(8) -0.0002(6) -0.0029(7) -0.0029(6)
C9 0.0127(8) 0.0149(8) 0.0134(9) 0.0006(7) -0.0036(7) -0.0069(7)
C10 0.0150(9) 0.0206(9) 0.0130(9) -0.0040(7) -0.0037(7) -0.0088(7)
C11 0.0291(11) 0.0154(9) 0.0138(9) 0.0104(7) -0.0162(8) -0.0174(8)
O1 0.0233(8) 0.0248(8) 0.0252(8) 0.0039(6) -0.0085(6) -0.0107(7)
C12 0.0145(9) 0.0156(9) 0.0125(9) 0.0014(7) -0.0037(7) -0.0044(7)
O2 0.0261(8) 0.0200(7) 0.0294(8) 0.0034(6) -0.0041(7) -0.0140(6)
C13 0.0178(9) 0.0150(9) 0.0157(9) 0.0059(7) -0.0066(7) -0.0096(7)
O3 0.0378(9) 0.0318(8) 0.0125(7) 0.0081(6) -0.0126(6) -0.0213(7)
C14 0.0163(9) 0.0225(10) 0.0102(8) 0.0003(7) -0.0057(7) -0.0066(8)
C15 0.0171(9) 0.0163(9) 0.0125(9) 0.0029(7) -0.0063(7) -0.0062(7)
C16 0.0404(13) 0.0296(11) 0.0130(9) 0.0067(8) -0.0156(9) -0.0229(10)
C17 0.0236(11) 0.0260(11) 0.0233(11) -0.0018(9) -0.0131(9) -0.0029(9)
Cl2 0.0323(3) 0.0262(3) 0.0159(2) -0.00082(19) -0.0081(2) -0.0086(2)
Cl3 0.0215(2) 0.0314(3) 0.0236(3) -0.0078(2) -0.0050(2) -0.0077(2)

loop_
_atom_type_symbol
_atom_type_description
_atom_type_scat_dispersion_real
_atom_type_scat_dispersion_imag
_atom_type_scat_source
C C 0.0033 0.0016 'International Tables Vol C Tables 4.2.6.8 and 6.1.1.4'
H H 0.0000 0.0000 'International Tables Vol C Tables 4.2.6.8 and 6.1.1.4'
N N 0.0061 0.0033 'International Tables Vol C Tables 4.2.6.8 and 6.1.1.4'
O O 0.0106 0.0060 'International Tables Vol C Tables 4.2.6.8 and 6.1.1.4'
Cl Cl 0.1484 0.1585 'International Tables Vol C Tables 4.2.6.8 and 6.1.1.4'
Re Re -1.0185 7.2310 'International Tables Vol C Tables 4.2.6.8 and 6.1.1.4'

loop_
_geom_angle_atom_site_label_1
_geom_angle_atom_site_label_2
_geom_angle_atom_site_label_3
_geom_angle
C13 Re1 C11 91.87(8)
C13 Re1 C12 88.70(8)
C11 Re1 C12 89.57(7)
C13 Re1 C1 98.93(7)
C11 Re1 C1 93.72(7)
C12 Re1 C1 171.57(7)
C13 Re1 N3 171.82(7)
C11 Re1 N3 92.72(7)
C12 Re1 N3 98.10(7)
C1 Re1 N3 74.01(6)
C13 Re1 Cl1 90.99(6)
C11 Re1 Cl1 177.02(5)
C12 Re1 Cl1 89.63(6)
C1 Re1 Cl1 86.69(5)
N3 Re1 Cl1 84.55(4)
C1 N1 C2 110.99(15)
C1 N1 C16 125.78(16)
C2 N1 C16 123.21(15)
C1 N2 C7 110.94(15)
C1 N2 C8 118.18(15)
C7 N2 C8 130.81(15)
C8 N3 C9 117.50(16)
C8 N3 Re1 117.71(12)
C9 N3 Re1 124.75(12)
N1 C1 N2 105.86(15)
N1 C1 Re1 137.78(14)
N2 C1 Re1 116.36(12)
C3 C2 N1 129.75(17)
C3 C2 C7 122.75(17)
N1 C2 C7 107.49(15)
C2 C3 C4 116.61(18)
C5 C4 C3 121.09(17)
C4 C5 C6 122.10(18)
C5 C6 C7 116.90(18)
C2 C7 C6 120.55(17)
C2 C7 N2 104.72(15)
C6 C7 N2 134.73(17)
N3 C8 C15 122.77(17)
N3 C8 N2 113.57(15)
C15 C8 N2 123.66(16)
N3 C9 C10 123.22(17)
C9 C10 C14 118.52(17)
O1 C11 Re1 177.69(16)
O2 C12 Re1 178.61(18)
O3 C13 Re1 178.29(19)
C15 C14 C10 119.26(18)
C8 C15 C14 118.70(18)
Cl2 C17 Cl3 111.21(12)

loop_
_geom_bond_atom_site_label_1
_geom_bond_atom_site_label_2
_geom_bond_distance
Re1 C13 1.925(2)
Re1 C11 1.950(2)
Re1 C12 1.9638(19)
Re1 C1 2.1296(18)
Re1 N3 2.1924(15)
Re1 Cl1 2.4904(5)
N1 C1 1.342(2)
N1 C2 1.399(2)
N1 C16 1.464(2)
N2 C1 1.381(2)
N2 C7 1.411(2)
N2 C8 1.409(2)
N3 C8 1.353(2)
N3 C9 1.350(2)
C2 C3 1.390(3)
C2 C7 1.394(3)
C3 C4 1.390(3)
C4 C5 1.397(3)
C5 C6 1.393(3)
C6 C7 1.396(2)
C8 C15 1.383(3)
C9 C10 1.378(3)
C10 C14 1.389(3)
C11 O1 1.100(3)
C12 O2 1.144(2)
C13 O3 1.150(2)
C14 C15 1.387(3)
C17 Cl2 1.771(2)
C17 Cl3 1.765(2)
